data_7003460
loop_
_publ_author_name
'Macdonald, Charles L. B.'
'Gorden, John D.'
'Voigt, Andreas'
'Filipponi, Silvia'
'Cowley, Alan H.'

_publ_section_title
;
 Group 13 decamethylmetallocenium cations
;
_journal_issue 9
_journal_name_full 'Dalton Transactions'
_journal_page_first 1161
_journal_page_last 1176
_journal_paper_doi 10.1039/b716220k
_journal_year 2008
_chemical_formula_moiety 'C32 H30 Al2 Cl2 F10'
_chemical_formula_sum 'C32 H30 Al2 Cl2 F10'
_chemical_formula_weight 729.42
_chemical_name_systematic
;
?
;
_space_group_IT_number 14
_symmetry_cell_setting monoclinic
_symmetry_space_group_name_Hall '-P 2ybc'
_symmetry_space_group_name_H-M 'P 1 21/c 1'
_atom_sites_solution_hydrogens geom
_atom_sites_solution_primary direct
_atom_sites_solution_secondary difmap
_audit_creation_method SHELXL-97
_cell_angle_alpha 90.00
_cell_angle_beta 108.299(4)
_cell_angle_gamma 90.00
_cell_formula_units_Z 6
_cell_length_a 11.3045(8)
_cell_length_b 29.205(3)
_cell_length_c 15.4522(10)
_cell_measurement_reflns_used 73
_cell_measurement_temperature 153(2)
_cell_measurement_theta_max 12.50
_cell_measurement_theta_min 2.77
_cell_volume 4843.5(7)
_computing_cell_refinement 'Siemens XSCANS'
_computing_data_collection 'Siemens XSCANS'
_computing_data_reduction 'Siemens SHELXTL'
_computing_molecular_graphics 'Siemens SHELXTL'
_computing_publication_material 'Siemens SHELXTL'
_computing_structure_refinement 'SHELXL-97 (Sheldrick, 1997)'
_computing_structure_solution 'Siemens SHELXTL'
_diffrn_ambient_temperature 153(2)
_diffrn_measured_fraction_theta_full 0.830
_diffrn_measured_fraction_theta_max 0.830
_diffrn_measurement_device_type 'Siemens P4'
_diffrn_measurement_method '\w scans'
_diffrn_radiation_monochromator graphite
_diffrn_radiation_source 'fine-focus sealed tube'
_diffrn_radiation_type MoK\a
_diffrn_radiation_wavelength 0.71073
_diffrn_reflns_av_R_equivalents 0.0246
_diffrn_reflns_av_sigmaI/netI 0.0545
_diffrn_reflns_limit_h_max 12
_diffrn_reflns_limit_h_min -1
_diffrn_reflns_limit_k_max 28
_diffrn_reflns_limit_k_min -1
_diffrn_reflns_limit_l_max 16
_diffrn_reflns_limit_l_min -16
_diffrn_reflns_number 6350
_diffrn_reflns_theta_full 22.50
_diffrn_reflns_theta_max 22.50
_diffrn_reflns_theta_min 1.55
_diffrn_standards_decay_% 2.07
_diffrn_standards_interval_count 97
_diffrn_standards_number 3
_exptl_absorpt_coefficient_mu 0.336
_exptl_absorpt_correction_type none
_exptl_crystal_colour colorless
_exptl_crystal_density_diffrn 1.500
_exptl_crystal_density_method 'not measured'
_exptl_crystal_description block
_exptl_crystal_F_000 2232
_exptl_crystal_size_max 0.10
_exptl_crystal_size_mid 0.10
_exptl_crystal_size_min 0.10
_refine_diff_density_max 0.278
_refine_diff_density_min -0.307
_refine_diff_density_rms 0.076
_refine_ls_extinction_method none
_refine_ls_goodness_of_fit_ref 0.982
_refine_ls_hydrogen_treatment constr
_refine_ls_matrix_type full
_refine_ls_number_parameters 637
_refine_ls_number_reflns 5253
_refine_ls_number_restraints 0
_refine_ls_restrained_S_all 0.982
_refine_ls_R_factor_all 0.0617
_refine_ls_R_factor_gt 0.0377
_refine_ls_shift/su_max 0.009
_refine_ls_shift/su_mean 0.000
_refine_ls_structure_factor_coef Fsqd
_refine_ls_weighting_details 'calc w=1/[\s^2^(Fo^2^)+(0.0661P)^2^+0.0000P] where P=(Fo^2^+2Fc^2^)/3'
_refine_ls_weighting_scheme calc
_refine_ls_wR_factor_gt 0.0903
_refine_ls_wR_factor_ref 0.1122
_reflns_number_gt 3690
_reflns_number_total 5253
_reflns_threshold_expression >2sigma(I)
_cod_data_source_file b716220k.txt
_cod_data_source_block 14
_cod_depositor_comments
;
The following automatic conversions were performed:
'_symmetry_cell_setting' value 'Monoclinic' changed to 'monoclinic'
according to '/home/saulius/struct/CIF-dictionaries/cif_core.dic'
dictionary named 'cif_core.dic' version 2.4.1 from 2010-06-29.

Automatic conversion script
Id: cif_fix_enum 1527 2010-12-29 10:47:43Z saulius 
;
_cod_original_cell_volume 4843.6(7)
_cod_original_sg_symbol_H-M P2(1)/c
_cod_database_code 7003460

loop_
_symmetry_equiv_pos_as_xyz
'x, y, z'
'-x, y+1/2, -z+1/2'
'-x, -y, -z'
'x, -y-1/2, z-1/2'

loop_
_atom_site_label
_atom_site_type_symbol
_atom_site_fract_x
_atom_site_fract_y
_atom_site_fract_z
_atom_site_U_iso_or_equiv
_atom_site_adp_type
_atom_site_occupancy
_atom_site_symmetry_multiplicity
_atom_site_calc_flag
_atom_site_refinement_flags
_atom_site_disorder_assembly
_atom_site_disorder_group
C37 C 0.2501(6) 0.5738(3) 0.9629(4) 0.081(2) Uani 1 1 d . . .
C41 C 0.4020(10) 0.5940(4) 0.8693(5) 0.217(7) Uani 1 1 d . . .
H41A H 0.4886 0.5838 0.8838 0.325 Uiso 1 1 calc R . .
H41B H 0.3947 0.6255 0.8463 0.325 Uiso 1 1 calc R . .
H41C H 0.3479 0.5739 0.8228 0.325 Uiso 1 1 calc R . .
C42 C 0.1472(7) 0.5497(3) 0.8889(5) 0.196(6) Uani 1 1 d . . .
H42A H 0.1128 0.5248 0.9161 0.294 Uiso 1 1 calc R . .
H42B H 0.1815 0.5371 0.8430 0.294 Uiso 1 1 calc R . .
H42C H 0.0810 0.5716 0.8599 0.294 Uiso 1 1 calc R . .
C1 C -0.0419(4) 0.83162(19) 0.4828(3) 0.0407(13) Uani 1 1 d . . .
C2 C -0.0236(4) 0.8309(2) 0.3971(3) 0.0434(14) Uani 1 1 d . . .
C3 C 0.0866(4) 0.80711(18) 0.4046(2) 0.0358(13) Uani 1 1 d . . .
C4 C 0.1385(3) 0.79159(17) 0.4969(2) 0.0280(11) Uani 1 1 d . . .
C5 C 0.0567(4) 0.80767(17) 0.5448(2) 0.0284(11) Uani 1 1 d . . .
C6 C -0.1492(5) 0.8540(2) 0.5041(4) 0.0722(19) Uani 1 1 d . . .
H6A H -0.1400 0.8873 0.5033 0.108 Uiso 1 1 calc R . .
H6B H -0.1502 0.8442 0.5645 0.108 Uiso 1 1 calc R . .
H6C H -0.2275 0.8450 0.4582 0.108 Uiso 1 1 calc R . .
C7 C -0.1088(6) 0.8529(2) 0.3114(4) 0.089(3) Uani 1 1 d . . .
H7A H -0.1956 0.8492 0.3098 0.134 Uiso 1 1 calc R . .
H7B H -0.0969 0.8381 0.2579 0.134 Uiso 1 1 calc R . .
H7C H -0.0891 0.8855 0.3111 0.134 Uiso 1 1 calc R . .
C8 C 0.1475(5) 0.8015(2) 0.3313(3) 0.074(2) Uani 1 1 d . . .
H8A H 0.2015 0.8279 0.3322 0.110 Uiso 1 1 calc R . .
H8B H 0.0831 0.7996 0.2717 0.110 Uiso 1 1 calc R . .
H8C H 0.1974 0.7734 0.3424 0.110 Uiso 1 1 calc R . .
C9 C 0.2621(4) 0.7687(2) 0.5369(3) 0.0502(15) Uani 1 1 d . . .
H9A H 0.2749 0.7464 0.4932 0.075 Uiso 1 1 calc R . .
H9B H 0.2638 0.7529 0.5932 0.075 Uiso 1 1 calc R . .
H9C H 0.3284 0.7917 0.5504 0.075 Uiso 1 1 calc R . .
C10 C 0.0750(5) 0.8012(2) 0.6450(3) 0.0519(16) Uani 1 1 d . . .
H10A H 0.1001 0.8303 0.6770 0.078 Uiso 1 1 calc R . .
H10B H 0.1401 0.7782 0.6700 0.078 Uiso 1 1 calc R . .
H10C H -0.0032 0.7908 0.6532 0.078 Uiso 1 1 calc R . .
C11 C -0.2124(3) 0.75068(16) 0.3908(2) 0.0250(11) Uani 1 1 d . . .
C12 C -0.2898(4) 0.74982(17) 0.4440(2) 0.0303(12) Uani 1 1 d . . .
C13 C -0.4181(4) 0.74841(19) 0.4093(3) 0.0384(13) Uani 1 1 d . . .
C14 C -0.4733(4) 0.74796(19) 0.3166(3) 0.0422(14) Uani 1 1 d . . .
C15 C -0.4002(4) 0.74843(18) 0.2604(3) 0.0382(13) Uani 1 1 d . . .
C16 C -0.2735(3) 0.75004(17) 0.2980(2) 0.0290(11) Uani 1 1 d . . .
C17 C -0.0384(4) 0.58581(18) 0.3650(3) 0.0360(13) Uani 1 1 d . . .
C18 C -0.1120(4) 0.60307(18) 0.4173(3) 0.0337(12) Uani 1 1 d . . .
C19 C -0.0563(4) 0.58778(19) 0.5091(3) 0.0361(13) Uani 1 1 d . . .
C20 C 0.0504(4) 0.56249(19) 0.5134(3) 0.0381(13) Uani 1 1 d . . .
C21 C 0.0616(4) 0.56067(18) 0.4241(3) 0.0352(13) Uani 1 1 d . . .
C22 C -0.0676(5) 0.5907(2) 0.2629(3) 0.0586(17) Uani 1 1 d . . .
H22A H 0.0103 0.5923 0.2478 0.088 Uiso 1 1 calc R . .
H22B H -0.1156 0.6188 0.2424 0.088 Uiso 1 1 calc R . .
H22C H -0.1164 0.5643 0.2323 0.088 Uiso 1 1 calc R . .
C23 C -0.2338(4) 0.6289(2) 0.3822(3) 0.0553(16) Uani 1 1 d . . .
H23A H -0.3034 0.6073 0.3713 0.083 Uiso 1 1 calc R . .
H23B H -0.2379 0.6444 0.3251 0.083 Uiso 1 1 calc R . .
H23C H -0.2389 0.6516 0.4275 0.083 Uiso 1 1 calc R . .
C24 C -0.1108(5) 0.5957(2) 0.5855(3) 0.0635(18) Uani 1 1 d . . .
H24A H -0.1768 0.5732 0.5812 0.095 Uiso 1 1 calc R . .
H24B H -0.1457 0.6266 0.5806 0.095 Uiso 1 1 calc R . .
H24C H -0.0453 0.5923 0.6443 0.095 Uiso 1 1 calc R . .
C25 C 0.1381(5) 0.5398(2) 0.5965(3) 0.0609(17) Uani 1 1 d . . .
H25A H 0.1206 0.5508 0.6511 0.091 Uiso 1 1 calc R . .
H25B H 0.2243 0.5474 0.6008 0.091 Uiso 1 1 calc R . .
H25C H 0.1266 0.5066 0.5915 0.091 Uiso 1 1 calc R . .
C26 C 0.1621(5) 0.5361(2) 0.3987(4) 0.0592(16) Uani 1 1 d . . .
H26A H 0.1561 0.5031 0.4087 0.089 Uiso 1 1 calc R . .
H26B H 0.2437 0.5473 0.4364 0.089 Uiso 1 1 calc R . .
H26C H 0.1523 0.5417 0.3343 0.089 Uiso 1 1 calc R . .
C27 C 0.2432(3) 0.64127(16) 0.5119(2) 0.0262(11) Uani 1 1 d . . .
C28 C 0.3126(4) 0.64424(17) 0.6026(2) 0.0290(11) Uani 1 1 d . . .
C29 C 0.4403(4) 0.64723(18) 0.6337(3) 0.0369(13) Uani 1 1 d . . .
C30 C 0.5046(4) 0.6476(2) 0.5719(3) 0.0445(14) Uani 1 1 d . . .
C31 C 0.4414(4) 0.64480(19) 0.4811(3) 0.0393(13) Uani 1 1 d . . .
C32 C 0.3130(4) 0.64171(17) 0.4528(3) 0.0313(12) Uani 1 1 d . . .
Al1 Al 0.05836(10) 0.63901(5) 0.46619(7) 0.0258(3) Uani 1 1 d . . .
Al2 Al -0.02814(10) 0.75412(5) 0.44287(7) 0.0241(3) Uani 1 1 d . . .
Cl1 Cl 0.00894(8) 0.69628(4) 0.55489(6) 0.0274(3) Uani 1 1 d . . .
Cl2 Cl 0.02559(8) 0.69705(4) 0.35579(6) 0.0283(3) Uani 1 1 d . . .
F1 F 0.2533(2) 0.64389(10) 0.66654(14) 0.0426(8) Uani 1 1 d . . .
F2 F 0.5029(2) 0.65001(12) 0.72343(16) 0.0601(10) Uani 1 1 d . . .
F3 F 0.6298(2) 0.65164(13) 0.6005(2) 0.0720(11) Uani 1 1 d . . .
F4 F 0.5038(2) 0.64471(12) 0.41957(18) 0.0628(10) Uani 1 1 d . . .
F5 F 0.2560(2) 0.63829(10) 0.36170(14) 0.0442(8) Uani 1 1 d . . .
F6 F -0.2404(2) 0.75078(10) 0.53609(14) 0.0437(8) Uani 1 1 d . . .
F7 F -0.4891(2) 0.74741(11) 0.46485(17) 0.0559(9) Uani 1 1 d . . .
F8 F -0.5986(2) 0.74632(12) 0.28139(19) 0.0687(10) Uani 1 1 d . . .
F9 F -0.4551(2) 0.74833(11) 0.16937(15) 0.0572(9) Uani 1 1 d . . .
F10 F -0.2064(2) 0.75129(10) 0.23926(14) 0.0429(7) Uani 1 1 d . . .
C33 C 0.2475(4) 0.5836(2) 1.0508(3) 0.0485(15) Uani 1 1 d . . .
C34 C 0.3545(5) 0.6079(2) 1.0953(3) 0.0427(14) Uani 1 1 d . . .
C35 C 0.4267(5) 0.6129(2) 1.0378(4) 0.0602(18) Uani 1 1 d . . .
C36 C 0.3631(8) 0.5922(3) 0.9546(4) 0.085(3) Uani 1 1 d . . .
C38 C 0.1460(5) 0.5697(3) 1.0902(5) 0.105(3) Uani 1 1 d . . .
H38A H 0.1836 0.5608 1.1542 0.158 Uiso 1 1 calc R . .
H38B H 0.0993 0.5438 1.0556 0.158 Uiso 1 1 calc R . .
H38C H 0.0895 0.5956 1.0865 0.158 Uiso 1 1 calc R . .
C39 C 0.3880(6) 0.6253(2) 1.1919(3) 0.082(2) Uani 1 1 d . . .
H39A H 0.3402 0.6532 1.1933 0.123 Uiso 1 1 calc R . .
H39B H 0.4773 0.6323 1.2145 0.123 Uiso 1 1 calc R . .
H39C H 0.3683 0.6019 1.2306 0.123 Uiso 1 1 calc R . .
C40 C 0.5485(7) 0.6391(3) 1.0587(6) 0.141(4) Uani 1 1 d . . .
H40A H 0.5966 0.6352 1.1231 0.211 Uiso 1 1 calc R . .
H40B H 0.5308 0.6717 1.0459 0.211 Uiso 1 1 calc R . .
H40C H 0.5966 0.6274 1.0206 0.211 Uiso 1 1 calc R . .
C43 C 0.4339(4) 0.50970(17) 1.1681(3) 0.0310(12) Uani 1 1 d . . .
C44 C 0.3473(4) 0.48069(19) 1.1829(3) 0.0398(13) Uani 1 1 d . . .
C45 C 0.3511(5) 0.4650(2) 1.2686(3) 0.0541(16) Uani 1 1 d . . .
C46 C 0.4447(6) 0.4792(2) 1.3431(3) 0.0556(17) Uani 1 1 d . . .
C47 C 0.5332(4) 0.5084(2) 1.3325(3) 0.0430(14) Uani 1 1 d . . .
C48 C 0.5262(4) 0.52254(18) 1.2458(3) 0.0362(13) Uani 1 1 d . . .
Al3 Al 0.41840(12) 0.53756(5) 1.04764(8) 0.0320(4) Uani 1 1 d . . .
Cl3 Cl 0.37606(9) 0.47224(5) 0.95552(7) 0.0377(3) Uani 1 1 d . . .
F11 F 0.2496(2) 0.46611(12) 1.11190(17) 0.0574(9) Uani 1 1 d . . .
F12 F 0.2630(4) 0.43678(14) 1.2790(2) 0.0952(14) Uani 1 1 d . . .
F13 F 0.4508(4) 0.46435(13) 1.42654(17) 0.0860(13) Uani 1 1 d . . .
F14 F 0.6252(3) 0.52365(12) 1.40635(16) 0.0654(10) Uani 1 1 d . . .
F15 F 0.6166(2) 0.55160(11) 1.23933(15) 0.0486(8) Uani 1 1 d . . .

loop_
_atom_site_aniso_label
_atom_site_aniso_U_11
_atom_site_aniso_U_22
_atom_site_aniso_U_33
_atom_site_aniso_U_23
_atom_site_aniso_U_13
_atom_site_aniso_U_12
C37 0.085(5) 0.062(6) 0.063(4) -0.020(3) -0.023(4) 0.049(4)
C41 0.413(16) 0.198(13) 0.118(6) 0.128(7) 0.196(9) 0.243(12)
C42 0.143(8) 0.169(13) 0.168(8) -0.096(7) -0.106(6) 0.113(8)
C1 0.035(3) 0.028(5) 0.059(3) -0.007(2) 0.015(2) -0.003(2)
C2 0.050(3) 0.032(5) 0.037(3) 0.011(2) -0.004(2) -0.008(3)
C3 0.047(3) 0.036(4) 0.027(2) -0.003(2) 0.017(2) -0.015(2)
C4 0.023(2) 0.028(4) 0.032(2) -0.0026(19) 0.0083(18) -0.006(2)
C5 0.035(2) 0.025(4) 0.027(2) -0.0030(19) 0.0119(19) -0.007(2)
C6 0.047(3) 0.043(6) 0.128(5) -0.020(4) 0.029(3) 0.008(3)
C7 0.098(5) 0.050(6) 0.079(4) 0.041(3) -0.031(3) -0.022(4)
C8 0.114(5) 0.071(6) 0.062(3) -0.024(3) 0.065(3) -0.053(4)
C9 0.027(3) 0.044(5) 0.074(3) -0.011(3) 0.009(2) -0.008(2)
C10 0.081(4) 0.047(5) 0.032(3) -0.014(2) 0.024(2) -0.023(3)
C11 0.024(2) 0.020(4) 0.030(2) 0.0044(18) 0.0078(18) 0.0031(19)
C12 0.031(2) 0.029(4) 0.030(2) -0.0040(19) 0.0081(19) 0.004(2)
C13 0.029(2) 0.037(4) 0.054(3) -0.006(2) 0.020(2) -0.002(2)
C14 0.020(2) 0.047(5) 0.053(3) -0.008(2) 0.002(2) -0.001(2)
C15 0.034(3) 0.037(4) 0.035(3) -0.004(2) -0.002(2) 0.005(2)
C16 0.026(2) 0.029(4) 0.031(2) -0.0019(19) 0.0070(19) 0.002(2)
C17 0.042(3) 0.036(4) 0.033(2) -0.006(2) 0.015(2) -0.013(2)
C18 0.027(2) 0.031(4) 0.046(3) -0.005(2) 0.016(2) -0.007(2)
C19 0.048(3) 0.023(4) 0.046(3) -0.006(2) 0.028(2) -0.012(2)
C20 0.043(3) 0.030(4) 0.040(3) 0.002(2) 0.011(2) -0.009(2)
C21 0.033(3) 0.024(4) 0.052(3) -0.007(2) 0.019(2) -0.003(2)
C22 0.079(4) 0.061(5) 0.033(3) -0.014(2) 0.014(2) -0.018(3)
C23 0.032(3) 0.045(5) 0.083(4) -0.008(3) 0.009(3) -0.006(3)
C24 0.100(4) 0.044(5) 0.073(4) -0.008(3) 0.065(3) -0.023(3)
C25 0.074(4) 0.041(5) 0.062(3) 0.013(3) 0.012(3) -0.004(3)
C26 0.065(4) 0.034(5) 0.092(4) -0.011(3) 0.044(3) 0.003(3)
C27 0.028(2) 0.020(4) 0.034(2) 0.0036(18) 0.0149(19) 0.0004(19)
C28 0.033(2) 0.027(4) 0.028(2) 0.0024(19) 0.012(2) 0.000(2)
C29 0.029(2) 0.035(4) 0.038(3) 0.001(2) -0.002(2) -0.001(2)
C30 0.026(3) 0.039(5) 0.066(3) 0.005(2) 0.011(2) 0.000(2)
C31 0.035(3) 0.037(4) 0.055(3) 0.003(2) 0.027(2) 0.000(2)
C32 0.031(2) 0.029(4) 0.034(2) 0.0016(19) 0.010(2) 0.003(2)
Al1 0.0255(7) 0.0287(11) 0.0245(6) -0.0004(5) 0.0099(5) -0.0035(6)
Al2 0.0213(6) 0.0289(10) 0.0217(6) 0.0013(5) 0.0063(5) -0.0025(6)
Cl1 0.0322(6) 0.0303(9) 0.0219(5) 0.0003(4) 0.0117(4) -0.0011(5)
Cl2 0.0318(6) 0.0336(9) 0.0216(5) 0.0010(4) 0.0114(4) 0.0000(5)
F1 0.0403(14) 0.059(3) 0.0296(13) 0.0065(12) 0.0120(11) -0.0004(13)
F2 0.0435(16) 0.077(3) 0.0431(16) 0.0053(14) -0.0103(13) -0.0052(16)
F3 0.0225(15) 0.094(4) 0.094(2) 0.0029(18) 0.0097(14) -0.0024(15)
F4 0.0419(16) 0.086(3) 0.0767(19) 0.0017(17) 0.0413(15) 0.0027(16)
F5 0.0419(15) 0.062(3) 0.0334(14) -0.0022(12) 0.0190(11) 0.0055(14)
F6 0.0413(14) 0.061(3) 0.0327(13) -0.0025(12) 0.0175(11) 0.0051(14)
F7 0.0380(15) 0.071(3) 0.0720(18) -0.0111(15) 0.0359(14) -0.0035(14)
F8 0.0199(14) 0.096(3) 0.081(2) -0.0214(18) 0.0025(13) -0.0011(15)
F9 0.0388(15) 0.081(3) 0.0362(14) -0.0071(14) -0.0105(12) 0.0059(15)
F10 0.0380(14) 0.064(2) 0.0264(12) 0.0065(12) 0.0099(11) 0.0068(14)
C33 0.039(3) 0.032(5) 0.076(4) 0.010(3) 0.020(3) 0.018(3)
C34 0.056(3) 0.031(5) 0.048(3) 0.002(2) 0.026(3) 0.013(3)
C35 0.076(4) 0.021(5) 0.108(5) 0.023(3) 0.065(4) 0.022(3)
C36 0.146(7) 0.076(7) 0.049(4) 0.036(3) 0.053(4) 0.080(5)
C38 0.068(4) 0.057(8) 0.217(8) 0.012(5) 0.083(5) 0.014(4)
C39 0.113(5) 0.067(7) 0.062(4) -0.016(3) 0.023(4) 0.035(4)
C40 0.123(7) 0.029(9) 0.326(12) 0.030(6) 0.150(8) 0.004(5)
C43 0.042(3) 0.026(4) 0.032(2) -0.0028(19) 0.020(2) 0.001(2)
C44 0.056(3) 0.029(4) 0.038(3) -0.009(2) 0.021(2) -0.007(3)
C45 0.090(4) 0.036(5) 0.055(3) -0.009(3) 0.050(3) -0.022(3)
C46 0.105(4) 0.043(5) 0.030(3) 0.002(2) 0.037(3) 0.002(3)
C47 0.059(3) 0.039(5) 0.031(3) 0.001(2) 0.013(2) 0.010(3)
C48 0.041(3) 0.035(4) 0.036(3) 0.000(2) 0.018(2) 0.000(2)
Al3 0.0395(8) 0.0293(11) 0.0290(7) 0.0031(6) 0.0135(6) 0.0069(6)
Cl3 0.0387(6) 0.0401(10) 0.0366(6) -0.0062(5) 0.0149(5) -0.0006(5)
F11 0.0610(18) 0.063(3) 0.0568(17) -0.0210(15) 0.0311(15) -0.0254(16)
F12 0.154(3) 0.081(4) 0.081(2) -0.0212(19) 0.081(2) -0.068(3)
F13 0.166(3) 0.063(4) 0.0428(17) 0.0071(15) 0.053(2) -0.017(2)
F14 0.081(2) 0.076(3) 0.0325(15) -0.0049(14) 0.0081(15) 0.0061(19)
F15 0.0483(16) 0.057(3) 0.0413(14) -0.0077(12) 0.0149(12) -0.0142(15)

loop_
_atom_type_symbol
_atom_type_description
_atom_type_scat_dispersion_real
_atom_type_scat_dispersion_imag
_atom_type_scat_source
C C 0.0033 0.0016 'International Tables Vol C Tables 4.2.6.8 and 6.1.1.4'
H H 0.0000 0.0000 'International Tables Vol C Tables 4.2.6.8 and 6.1.1.4'
Al Al 0.0645 0.0514 'International Tables Vol C Tables 4.2.6.8 and 6.1.1.4'
Cl Cl 0.1484 0.1585 'International Tables Vol C Tables 4.2.6.8 and 6.1.1.4'
F F 0.0171 0.0103 'International Tables Vol C Tables 4.2.6.8 and 6.1.1.4'

loop_
_geom_angle_atom_site_label_1
_geom_angle_atom_site_label_2
_geom_angle_atom_site_label_3
_geom_angle
_geom_angle_site_symmetry_1
_geom_angle_site_symmetry_3
_geom_angle_publ_flag
C33 C37 C36 107.6(5) . . ?
C33 C37 C42 125.4(8) . . ?
C36 C37 C42 127.0(8) . . ?
C33 C37 Al3 78.4(3) . . ?
C36 C37 Al3 66.8(3) . . ?
C42 C37 Al3 122.3(5) . . ?
C36 C41 H41A 109.5 . . ?
C36 C41 H41B 109.5 . . ?
H41A C41 H41B 109.5 . . ?
C36 C41 H41C 109.5 . . ?
H41A C41 H41C 109.5 . . ?
H41B C41 H41C 109.5 . . ?
C37 C42 H42A 109.5 . . ?
C37 C42 H42B 109.5 . . ?
H42A C42 H42B 109.5 . . ?
C37 C42 H42C 109.5 . . ?
H42A C42 H42C 109.5 . . ?
H42B C42 H42C 109.5 . . ?
C2 C1 C5 108.4(4) . . ?
C2 C1 C6 125.5(5) . . ?
C5 C1 C6 126.1(4) . . ?
C2 C1 Al2 72.5(3) . . ?
C5 C1 Al2 66.3(3) . . ?
C6 C1 Al2 126.7(4) . . ?
C3 C2 C1 108.6(4) . . ?
C3 C2 C7 126.1(5) . . ?
C1 C2 C7 125.3(5) . . ?
C3 C2 Al2 66.7(3) . . ?
C1 C2 Al2 72.9(3) . . ?
C7 C2 Al2 126.7(4) . . ?
C2 C3 C4 108.4(4) . . ?
C2 C3 C8 126.5(4) . . ?
C4 C3 C8 124.9(5) . . ?
C2 C3 Al2 77.8(3) . . ?
C4 C3 Al2 66.8(2) . . ?
C8 C3 Al2 124.6(4) . . ?
C5 C4 C3 106.3(4) . . ?
C5 C4 C9 127.1(4) . . ?
C3 C4 C9 126.2(4) . . ?
C5 C4 Al2 74.6(2) . . ?
C3 C4 Al2 74.6(2) . . ?
C9 C4 Al2 122.2(4) . . ?
C1 C5 C4 108.2(3) . . ?
C1 C5 C10 125.8(4) . . ?
C4 C5 C10 125.9(4) . . ?
C1 C5 Al2 78.0(3) . . ?
C4 C5 Al2 66.8(2) . . ?
C10 C5 Al2 122.1(3) . . ?
C1 C6 H6A 109.5 . . ?
C1 C6 H6B 109.5 . . ?
H6A C6 H6B 109.5 . . ?
C1 C6 H6C 109.5 . . ?
H6A C6 H6C 109.5 . . ?
H6B C6 H6C 109.5 . . ?
C2 C7 H7A 109.5 . . ?
C2 C7 H7B 109.5 . . ?
H7A C7 H7B 109.5 . . ?
C2 C7 H7C 109.5 . . ?
H7A C7 H7C 109.5 . . ?
H7B C7 H7C 109.5 . . ?
C3 C8 H8A 109.5 . . ?
C3 C8 H8B 109.5 . . ?
H8A C8 H8B 109.5 . . ?
C3 C8 H8C 109.5 . . ?
H8A C8 H8C 109.5 . . ?
H8B C8 H8C 109.5 . . ?
C4 C9 H9A 109.5 . . ?
C4 C9 H9B 109.5 . . ?
H9A C9 H9B 109.5 . . ?
C4 C9 H9C 109.5 . . ?
H9A C9 H9C 109.5 . . ?
H9B C9 H9C 109.5 . . ?
C5 C10 H10A 109.5 . . ?
C5 C10 H10B 109.5 . . ?
H10A C10 H10B 109.5 . . ?
C5 C10 H10C 109.5 . . ?
H10A C10 H10C 109.5 . . ?
H10B C10 H10C 109.5 . . ?
C12 C11 C16 114.5(3) . . ?
C12 C11 Al2 122.8(3) . . ?
C16 C11 Al2 122.6(3) . . ?
F6 C12 C11 119.8(3) . . ?
F6 C12 C13 116.4(3) . . ?
C11 C12 C13 123.8(4) . . ?
F7 C13 C14 119.9(4) . . ?
F7 C13 C12 121.1(4) . . ?
C14 C13 C12 119.0(4) . . ?
F8 C14 C13 119.8(4) . . ?
F8 C14 C15 120.6(4) . . ?
C13 C14 C15 119.6(4) . . ?
F9 C15 C16 121.4(4) . . ?
F9 C15 C14 119.3(4) . . ?
C16 C15 C14 119.3(4) . . ?
F10 C16 C15 116.6(3) . . ?
F10 C16 C11 119.5(3) . . ?
C15 C16 C11 123.9(4) . . ?
C21 C17 C18 108.0(4) . . ?
C21 C17 C22 126.2(4) . . ?
C18 C17 C22 125.7(4) . . ?
C21 C17 Al1 78.0(3) . . ?
C18 C17 Al1 66.5(2) . . ?
C22 C17 Al1 124.2(3) . . ?
C17 C18 C19 107.4(4) . . ?
C17 C18 C23 127.1(4) . . ?
C19 C18 C23 125.3(4) . . ?
C17 C18 Al1 75.5(2) . . ?
C19 C18 Al1 74.5(2) . . ?
C23 C18 Al1 120.3(4) . . ?
C20 C19 C18 108.4(4) . . ?
C20 C19 C24 127.0(4) . . ?
C18 C19 C24 124.5(4) . . ?
C20 C19 Al1 78.1(3) . . ?
C18 C19 Al1 67.0(2) . . ?
C24 C19 Al1 123.5(4) . . ?
C19 C20 C21 108.2(4) . . ?
C19 C20 C25 126.8(4) . . ?
C21 C20 C25 125.0(5) . . ?
C19 C20 Al1 66.5(3) . . ?
C21 C20 Al1 73.3(3) . . ?
C25 C20 Al1 126.9(4) . . ?
C17 C21 C20 108.1(4) . . ?
C17 C21 C26 126.7(4) . . ?
C20 C21 C26 125.2(4) . . ?
C17 C21 Al1 66.4(3) . . ?
C20 C21 Al1 71.7(3) . . ?
C26 C21 Al1 127.6(3) . . ?
C17 C22 H22A 109.5 . . ?
C17 C22 H22B 109.5 . . ?
H22A C22 H22B 109.5 . . ?
C17 C22 H22C 109.5 . . ?
H22A C22 H22C 109.5 . . ?
H22B C22 H22C 109.5 . . ?
C18 C23 H23A 109.5 . . ?
C18 C23 H23B 109.5 . . ?
H23A C23 H23B 109.5 . . ?
C18 C23 H23C 109.5 . . ?
H23A C23 H23C 109.5 . . ?
H23B C23 H23C 109.5 . . ?
C19 C24 H24A 109.5 . . ?
C19 C24 H24B 109.5 . . ?
H24A C24 H24B 109.5 . . ?
C19 C24 H24C 109.5 . . ?
H24A C24 H24C 109.5 . . ?
H24B C24 H24C 109.5 . . ?
C20 C25 H25A 109.5 . . ?
C20 C25 H25B 109.5 . . ?
H25A C25 H25B 109.5 . . ?
C20 C25 H25C 109.5 . . ?
H25A C25 H25C 109.5 . . ?
H25B C25 H25C 109.5 . . ?
C21 C26 H26A 109.5 . . ?
C21 C26 H26B 109.5 . . ?
H26A C26 H26B 109.5 . . ?
C21 C26 H26C 109.5 . . ?
H26A C26 H26C 109.5 . . ?
H26B C26 H26C 109.5 . . ?
C28 C27 C32 114.2(4) . . ?
C28 C27 Al1 124.3(3) . . ?
C32 C27 Al1 121.4(3) . . ?
F1 C28 C29 116.8(3) . . ?
F1 C28 C27 119.1(3) . . ?
C29 C28 C27 124.1(4) . . ?
F2 C29 C30 119.6(4) . . ?
F2 C29 C28 121.3(4) . . ?
C30 C29 C28 119.1(4) . . ?
F3 C30 C31 120.0(4) . . ?
F3 C30 C29 120.3(4) . . ?
C31 C30 C29 119.7(4) . . ?
F4 C31 C30 120.3(4) . . ?
F4 C31 C32 120.4(4) . . ?
C30 C31 C32 119.3(4) . . ?
F5 C32 C31 116.3(3) . . ?
F5 C32 C27 120.1(3) . . ?
C31 C32 C27 123.6(4) . . ?
C27 Al1 C18 152.0(2) . . ?
C27 Al1 C19 124.45(19) . . ?
C18 Al1 C19 38.55(16) . . ?
C27 Al1 C17 120.12(18) . . ?
C18 Al1 C17 38.08(16) . . ?
C19 Al1 C17 62.30(16) . . ?
C27 Al1 Cl1 100.73(14) . . ?
C18 Al1 Cl1 101.90(13) . . ?
C19 Al1 Cl1 92.16(13) . . ?
C17 Al1 Cl1 138.92(13) . . ?
C27 Al1 Cl2 98.21(13) . . ?
C18 Al1 Cl2 100.38(13) . . ?
C19 Al1 Cl2 137.00(13) . . ?
C17 Al1 Cl2 93.59(13) . . ?
Cl1 Al1 Cl2 84.11(6) . . ?
C27 Al1 C20 93.40(18) . . ?
C18 Al1 C20 61.44(17) . . ?
C19 Al1 C20 35.42(16) . . ?
C17 Al1 C20 59.98(16) . . ?
Cl1 Al1 C20 117.18(12) . . ?
Cl2 Al1 C20 153.40(12) . . ?
C27 Al1 C21 91.40(17) . . ?
C18 Al1 C21 61.04(17) . . ?
C19 Al1 C21 59.54(16) . . ?
C17 Al1 C21 35.53(16) . . ?
Cl1 Al1 C21 150.92(12) . . ?
Cl2 Al1 C21 120.46(11) . . ?
C20 Al1 C21 34.96(14) . . ?
C11 Al2 C4 151.5(2) . . ?
C11 Al2 C5 119.28(17) . . ?
C4 Al2 C5 38.62(15) . . ?
C11 Al2 C3 123.71(18) . . ?
C4 Al2 C3 38.62(15) . . ?
C5 Al2 C3 62.42(15) . . ?
C11 Al2 Cl2 99.20(13) . . ?
C4 Al2 Cl2 103.66(13) . . ?
C5 Al2 Cl2 141.27(12) . . ?
C3 Al2 Cl2 93.73(13) . . ?
C11 Al2 C2 92.62(18) . . ?
C4 Al2 C2 61.62(17) . . ?
C5 Al2 C2 59.74(16) . . ?
C3 Al2 C2 35.46(17) . . ?
Cl2 Al2 C2 118.13(13) . . ?
C11 Al2 Cl1 100.53(13) . . ?
C4 Al2 Cl1 98.63(12) . . ?
C5 Al2 Cl1 92.64(12) . . ?
C3 Al2 Cl1 135.36(13) . . ?
Cl2 Al2 Cl1 83.88(6) . . ?
C2 Al2 Cl1 152.32(12) . . ?
C11 Al2 C1 90.42(17) . . ?
C4 Al2 C1 61.60(17) . . ?
C5 Al2 C1 35.63(15) . . ?
C3 Al2 C1 59.52(17) . . ?
Cl2 Al2 C1 151.98(12) . . ?
C2 Al2 C1 34.58(16) . . ?
Cl1 Al2 C1 120.33(12) . . ?
Al1 Cl1 Al2 95.86(5) . . ?
Al2 Cl2 Al1 96.12(5) . . ?
C34 C33 C37 107.8(5) . . ?
C34 C33 C38 126.3(5) . . ?
C37 C33 C38 125.9(6) . . ?
C34 C33 Al3 73.2(3) . . ?
C37 C33 Al3 66.3(3) . . ?
C38 C33 Al3 125.7(4) . . ?
C33 C34 C35 109.4(5) . . ?
C33 C34 C39 125.0(5) . . ?
C35 C34 C39 125.6(6) . . ?
C33 C34 Al3 72.8(3) . . ?
C35 C34 Al3 66.1(3) . . ?
C39 C34 Al3 126.4(4) . . ?
C34 C35 C36 107.9(6) . . ?
C34 C35 C40 126.3(7) . . ?
C36 C35 C40 125.7(6) . . ?
C34 C35 Al3 78.8(3) . . ?
C36 C35 Al3 67.2(4) . . ?
C40 C35 Al3 122.9(4) . . ?
C35 C36 C37 107.3(5) . . ?
C35 C36 C41 125.4(9) . . ?
C37 C36 C41 127.0(8) . . ?
C35 C36 Al3 75.1(3) . . ?
C37 C36 Al3 74.7(4) . . ?
C41 C36 Al3 121.0(4) . . ?
C33 C38 H38A 109.5 . . ?
C33 C38 H38B 109.5 . . ?
H38A C38 H38B 109.5 . . ?
C33 C38 H38C 109.5 . . ?
H38A C38 H38C 109.5 . . ?
H38B C38 H38C 109.5 . . ?
C34 C39 H39A 109.5 . . ?
C34 C39 H39B 109.5 . . ?
H39A C39 H39B 109.5 . . ?
C34 C39 H39C 109.5 . . ?
H39A C39 H39C 109.5 . . ?
H39B C39 H39C 109.5 . . ?
C35 C40 H40A 109.5 . . ?
C35 C40 H40B 109.5 . . ?
H40A C40 H40B 109.5 . . ?
C35 C40 H40C 109.5 . . ?
H40A C40 H40C 109.5 . . ?
H40B C40 H40C 109.5 . . ?
C44 C43 C48 114.3(4) . . ?
C44 C43 Al3 123.5(3) . . ?
C48 C43 Al3 121.8(4) . . ?
F11 C44 C43 120.2(4) . . ?
F11 C44 C45 116.1(4) . . ?
C43 C44 C45 123.6(4) . . ?
F12 C45 C46 119.7(4) . . ?
F12 C45 C44 121.0(5) . . ?
C46 C45 C44 119.2(5) . . ?
F13 C46 C45 120.4(5) . . ?
F13 C46 C47 120.0(5) . . ?
C45 C46 C47 119.6(4) . . ?
F14 C47 C46 120.1(4) . . ?
F14 C47 C48 120.9(5) . . ?
C46 C47 C48 118.9(4) . . ?
F15 C48 C43 119.3(4) . . ?
F15 C48 C47 116.4(4) . . ?
C43 C48 C47 124.3(5) . . ?
C43 Al3 C36 150.3(2) . . ?
C43 Al3 C35 118.6(2) . . ?
C36 Al3 C35 37.7(3) . . ?
C43 Al3 C37 123.9(3) . . ?
C36 Al3 C37 38.5(3) . . ?
C35 Al3 C37 61.9(3) . . ?
C43 Al3 Cl3 100.21(15) . . ?
C36 Al3 Cl3 104.1(2) . . ?
C35 Al3 Cl3 140.87(18) . . ?
C37 Al3 Cl3 93.24(17) . . ?
C43 Al3 Cl3 99.91(13) . 3_667 ?
C36 Al3 Cl3 99.3(2) . 3_667 ?
C35 Al3 Cl3 93.21(15) . 3_667 ?
C37 Al3 Cl3 135.7(2) . 3_667 ?
Cl3 Al3 Cl3 84.44(6) . 3_667 ?
C43 Al3 C33 92.61(18) . . ?
C36 Al3 C33 61.0(2) . . ?
C35 Al3 C33 59.2(2) . . ?
C37 Al3 C33 35.36(19) . . ?
Cl3 Al3 C33 117.63(15) . . ?
Cl3 Al3 C33 152.36(16) 3_667 . ?
C43 Al3 C34 90.55(18) . . ?
C36 Al3 C34 60.1(2) . . ?
C35 Al3 C34 35.10(17) . . ?
C37 Al3 C34 58.65(19) . . ?
Cl3 Al3 C34 150.72(14) . . ?
Cl3 Al3 C34 120.67(14) 3_667 . ?
C33 Al3 C34 34.00(17) . . ?
Al3 Cl3 Al3 95.56(6) . 3_667 ?

loop_
_geom_bond_atom_site_label_1
_geom_bond_atom_site_label_2
_geom_bond_distance
_geom_bond_site_symmetry_2
_geom_bond_publ_flag
C37 C33 1.398(7) . ?
C37 C36 1.428(10) . ?
C37 C42 1.524(9) . ?
C37 Al3 2.212(6) . ?
C41 C36 1.516(7) . ?
C41 H41A 0.9800 . ?
C41 H41B 0.9800 . ?
C41 H41C 0.9800 . ?
C42 H42A 0.9800 . ?
C42 H42B 0.9800 . ?
C42 H42C 0.9800 . ?
C1 C2 1.404(6) . ?
C1 C5 1.408(6) . ?
C1 C6 1.502(6) . ?
C1 Al2 2.364(6) . ?
C2 C3 1.399(7) . ?
C2 C7 1.513(6) . ?
C2 Al2 2.358(6) . ?
C3 C4 1.434(5) . ?
C3 C8 1.508(6) . ?
C3 Al2 2.215(5) . ?
C4 C5 1.433(5) . ?
C4 C9 1.496(6) . ?
C4 Al2 2.111(4) . ?
C5 C10 1.508(5) . ?
C5 Al2 2.214(4) . ?
C6 H6A 0.9800 . ?
C6 H6B 0.9800 . ?
C6 H6C 0.9800 . ?
C7 H7A 0.9800 . ?
C7 H7B 0.9800 . ?
C7 H7C 0.9800 . ?
C8 H8A 0.9800 . ?
C8 H8B 0.9800 . ?
C8 H8C 0.9800 . ?
C9 H9A 0.9800 . ?
C9 H9B 0.9800 . ?
C9 H9C 0.9800 . ?
C10 H10A 0.9800 . ?
C10 H10B 0.9800 . ?
C10 H10C 0.9800 . ?
C11 C12 1.375(5) . ?
C11 C16 1.383(5) . ?
C11 Al2 1.986(4) . ?
C12 F6 1.356(4) . ?
C12 C13 1.380(6) . ?
C13 F7 1.347(4) . ?
C13 C14 1.371(6) . ?
C14 F8 1.349(4) . ?
C14 C15 1.374(6) . ?
C15 F9 1.347(4) . ?
C15 C16 1.367(5) . ?
C16 F10 1.354(4) . ?
C17 C21 1.415(6) . ?
C17 C18 1.422(6) . ?
C17 C22 1.514(5) . ?
C17 Al1 2.232(5) . ?
C18 C19 1.432(6) . ?
C18 C23 1.512(6) . ?
C18 Al1 2.114(4) . ?
C19 C20 1.399(6) . ?
C19 C24 1.511(6) . ?
C19 Al1 2.214(5) . ?
C20 C21 1.425(5) . ?
C20 C25 1.507(6) . ?
C20 Al1 2.361(5) . ?
C21 C26 1.498(6) . ?
C21 Al1 2.382(5) . ?
C22 H22A 0.9800 . ?
C22 H22B 0.9800 . ?
C22 H22C 0.9800 . ?
C23 H23A 0.9800 . ?
C23 H23B 0.9800 . ?
C23 H23C 0.9800 . ?
C24 H24A 0.9800 . ?
C24 H24B 0.9800 . ?
C24 H24C 0.9800 . ?
C25 H25A 0.9800 . ?
C25 H25B 0.9800 . ?
C25 H25C 0.9800 . ?
C26 H26A 0.9800 . ?
C26 H26B 0.9800 . ?
C26 H26C 0.9800 . ?
C27 C28 1.377(5) . ?
C27 C32 1.382(5) . ?
C27 Al1 1.985(4) . ?
C28 F1 1.357(4) . ?
C28 C29 1.373(5) . ?
C29 F2 1.347(4) . ?
C29 C30 1.370(6) . ?
C30 F3 1.349(5) . ?
C30 C31 1.362(6) . ?
C31 F4 1.351(4) . ?
C31 C32 1.381(6) . ?
C32 F5 1.356(4) . ?
Al1 Cl1 2.3385(16) . ?
Al1 Cl2 2.3501(17) . ?
Al2 Cl2 2.3390(16) . ?
Al2 Cl1 2.3601(16) . ?
C33 C34 1.385(7) . ?
C33 C38 1.513(7) . ?
C33 Al3 2.366(5) . ?
C34 C35 1.390(6) . ?
C34 C39 1.508(6) . ?
C34 Al3 2.371(5) . ?
C35 C36 1.398(9) . ?
C35 C40 1.519(9) . ?
C35 Al3 2.210(6) . ?
C36 Al3 2.107(6) . ?
C38 H38A 0.9800 . ?
C38 H38B 0.9800 . ?
C38 H38C 0.9800 . ?
C39 H39A 0.9800 . ?
C39 H39B 0.9800 . ?
C39 H39C 0.9800 . ?
C40 H40A 0.9800 . ?
C40 H40B 0.9800 . ?
C40 H40C 0.9800 . ?
C43 C44 1.367(6) . ?
C43 C48 1.373(6) . ?
C43 Al3 1.989(4) . ?
C44 F11 1.357(5) . ?
C44 C45 1.390(6) . ?
C45 F12 1.339(6) . ?
C45 C46 1.362(7) . ?
C46 F13 1.341(5) . ?
C46 C47 1.363(7) . ?
C47 F14 1.355(5) . ?
C47 C48 1.379(6) . ?
C48 F15 1.356(5) . ?
Al3 Cl3 2.3380(18) . ?
Al3 Cl3 2.3567(16) 3_667 ?
Cl3 Al3 2.3567(16) 3_667 ?

loop_
_geom_torsion_atom_site_label_1
_geom_torsion_atom_site_label_2
_geom_torsion_atom_site_label_3
_geom_torsion_atom_site_label_4
_geom_torsion
_geom_torsion_site_symmetry_1
_geom_torsion_site_symmetry_2
_geom_torsion_site_symmetry_3
_geom_torsion_site_symmetry_4
_geom_torsion_publ_flag
C5 C1 C2 C3 -0.6(6) . . . . ?
C6 C1 C2 C3 179.7(5) . . . . ?
Al2 C1 C2 C3 -57.3(4) . . . . ?
C5 C1 C2 C7 -180.0(5) . . . . ?
C6 C1 C2 C7 0.3(9) . . . . ?
Al2 C1 C2 C7 123.3(5) . . . . ?
C5 C1 C2 Al2 56.7(4) . . . . ?
C6 C1 C2 Al2 -123.0(5) . . . . ?
C1 C2 C3 C4 1.0(5) . . . . ?
C7 C2 C3 C4 -179.6(5) . . . . ?
Al2 C2 C3 C4 -60.2(3) . . . . ?
C1 C2 C3 C8 -174.5(5) . . . . ?
C7 C2 C3 C8 4.9(9) . . . . ?
Al2 C2 C3 C8 124.3(5) . . . . ?
C1 C2 C3 Al2 61.2(4) . . . . ?
C7 C2 C3 Al2 -119.4(5) . . . . ?
C2 C3 C4 C5 -1.0(5) . . . . ?
C8 C3 C4 C5 174.6(5) . . . . ?
Al2 C3 C4 C5 -68.4(3) . . . . ?
C2 C3 C4 C9 -173.7(5) . . . . ?
C8 C3 C4 C9 1.9(8) . . . . ?
Al2 C3 C4 C9 118.9(5) . . . . ?
C2 C3 C4 Al2 67.4(4) . . . . ?
C8 C3 C4 Al2 -117.0(5) . . . . ?
C2 C1 C5 C4 -0.1(6) . . . . ?
C6 C1 C5 C4 179.6(5) . . . . ?
Al2 C1 C5 C4 60.4(3) . . . . ?
C2 C1 C5 C10 178.4(4) . . . . ?
C6 C1 C5 C10 -1.9(8) . . . . ?
Al2 C1 C5 C10 -121.1(5) . . . . ?
C2 C1 C5 Al2 -60.5(4) . . . . ?
C6 C1 C5 Al2 119.2(5) . . . . ?
C3 C4 C5 C1 0.7(5) . . . . ?
C9 C4 C5 C1 173.3(5) . . . . ?
Al2 C4 C5 C1 -67.8(4) . . . . ?
C3 C4 C5 C10 -177.8(4) . . . . ?
C9 C4 C5 C10 -5.2(8) . . . . ?
Al2 C4 C5 C10 113.8(4) . . . . ?
C3 C4 C5 Al2 68.4(3) . . . . ?
C9 C4 C5 Al2 -119.0(5) . . . . ?
C16 C11 C12 F6 -179.4(4) . . . . ?
Al2 C11 C12 F6 -0.8(6) . . . . ?
C16 C11 C12 C13 0.0(7) . . . . ?
Al2 C11 C12 C13 178.6(4) . . . . ?
F6 C12 C13 F7 -0.9(7) . . . . ?
C11 C12 C13 F7 179.7(5) . . . . ?
F6 C12 C13 C14 179.2(4) . . . . ?
C11 C12 C13 C14 -0.2(8) . . . . ?
F7 C13 C14 F8 -0.2(7) . . . . ?
C12 C13 C14 F8 179.6(5) . . . . ?
F7 C13 C14 C15 -179.2(5) . . . . ?
C12 C13 C14 C15 0.6(8) . . . . ?
F8 C14 C15 F9 1.5(8) . . . . ?
C13 C14 C15 F9 -179.5(4) . . . . ?
F8 C14 C15 C16 -179.9(5) . . . . ?
C13 C14 C15 C16 -0.9(8) . . . . ?
F9 C15 C16 F10 -0.3(7) . . . . ?
C14 C15 C16 F10 -178.8(5) . . . . ?
F9 C15 C16 C11 179.3(4) . . . . ?
C14 C15 C16 C11 0.8(8) . . . . ?
C12 C11 C16 F10 179.3(4) . . . . ?
Al2 C11 C16 F10 0.7(6) . . . . ?
C12 C11 C16 C15 -0.3(7) . . . . ?
Al2 C11 C16 C15 -178.9(4) . . . . ?
C21 C17 C18 C19 -0.5(5) . . . . ?
C22 C17 C18 C19 175.5(4) . . . . ?
Al1 C17 C18 C19 -68.2(3) . . . . ?
C21 C17 C18 C23 -175.0(5) . . . . ?
C22 C17 C18 C23 1.0(8) . . . . ?
Al1 C17 C18 C23 117.3(5) . . . . ?
C21 C17 C18 Al1 67.7(4) . . . . ?
C22 C17 C18 Al1 -116.3(5) . . . . ?
C17 C18 C19 C20 1.1(5) . . . . ?
C23 C18 C19 C20 175.8(5) . . . . ?
Al1 C18 C19 C20 -67.8(3) . . . . ?
C17 C18 C19 C24 -175.3(5) . . . . ?
C23 C18 C19 C24 -0.7(8) . . . . ?
Al1 C18 C19 C24 115.8(5) . . . . ?
C17 C18 C19 Al1 68.9(3) . . . . ?
C23 C18 C19 Al1 -116.5(5) . . . . ?
C18 C19 C20 C21 -1.3(5) . . . . ?
C24 C19 C20 C21 175.0(5) . . . . ?
Al1 C19 C20 C21 -61.9(3) . . . . ?
C18 C19 C20 C25 -180.0(5) . . . . ?
C24 C19 C20 C25 -3.6(9) . . . . ?
Al1 C19 C20 C25 119.5(5) . . . . ?
C18 C19 C20 Al1 60.5(3) . . . . ?
C24 C19 C20 Al1 -123.2(5) . . . . ?
C18 C17 C21 C20 -0.3(6) . . . . ?
C22 C17 C21 C20 -176.3(4) . . . . ?
Al1 C17 C21 C20 59.9(3) . . . . ?
C18 C17 C21 C26 179.5(5) . . . . ?
C22 C17 C21 C26 3.5(8) . . . . ?
Al1 C17 C21 C26 -120.4(5) . . . . ?
C18 C17 C21 Al1 -60.1(3) . . . . ?
C22 C17 C21 Al1 123.9(5) . . . . ?
C19 C20 C21 C17 1.0(6) . . . . ?
C25 C20 C21 C17 179.7(5) . . . . ?
Al1 C20 C21 C17 -56.6(4) . . . . ?
C19 C20 C21 C26 -178.8(5) . . . . ?
C25 C20 C21 C26 -0.1(8) . . . . ?
Al1 C20 C21 C26 123.6(5) . . . . ?
C19 C20 C21 Al1 57.6(3) . . . . ?
C25 C20 C21 Al1 -123.7(5) . . . . ?
C32 C27 C28 F1 -179.7(4) . . . . ?
Al1 C27 C28 F1 2.7(6) . . . . ?
C32 C27 C28 C29 -0.2(7) . . . . ?
Al1 C27 C28 C29 -177.9(4) . . . . ?
F1 C28 C29 F2 -0.5(7) . . . . ?
C27 C28 C29 F2 -179.9(4) . . . . ?
F1 C28 C29 C30 179.8(4) . . . . ?
C27 C28 C29 C30 0.3(8) . . . . ?
F2 C29 C30 F3 -1.4(8) . . . . ?
C28 C29 C30 F3 178.3(5) . . . . ?
F2 C29 C30 C31 -179.9(4) . . . . ?
C28 C29 C30 C31 -0.2(8) . . . . ?
F3 C30 C31 F4 2.0(7) . . . . ?
C29 C30 C31 F4 -179.5(5) . . . . ?
F3 C30 C31 C32 -178.5(5) . . . . ?
C29 C30 C31 C32 0.0(8) . . . . ?
F4 C31 C32 F5 0.5(7) . . . . ?
C30 C31 C32 F5 -178.9(4) . . . . ?
F4 C31 C32 C27 179.5(5) . . . . ?
C30 C31 C32 C27 0.1(8) . . . . ?
C28 C27 C32 F5 179.0(4) . . . . ?
Al1 C27 C32 F5 -3.3(6) . . . . ?
C28 C27 C32 C31 0.1(7) . . . . ?
Al1 C27 C32 C31 177.8(4) . . . . ?
C28 C27 Al1 C18 -99.1(5) . . . . ?
C32 C27 Al1 C18 83.4(5) . . . . ?
C28 C27 Al1 C19 -56.0(5) . . . . ?
C32 C27 Al1 C19 126.6(4) . . . . ?
C28 C27 Al1 C17 -131.3(4) . . . . ?
C32 C27 Al1 C17 51.3(5) . . . . ?
C28 C27 Al1 Cl1 44.2(4) . . . . ?
C32 C27 Al1 Cl1 -133.3(4) . . . . ?
C28 C27 Al1 Cl2 129.7(4) . . . . ?
C32 C27 Al1 Cl2 -47.8(4) . . . . ?
C28 C27 Al1 C20 -74.3(4) . . . . ?
C32 C27 Al1 C20 108.2(4) . . . . ?
C28 C27 Al1 C21 -109.2(4) . . . . ?
C32 C27 Al1 C21 73.3(4) . . . . ?
C17 C18 Al1 C27 -48.3(5) . . . . ?
C19 C18 Al1 C27 64.8(4) . . . . ?
C23 C18 Al1 C27 -173.0(3) . . . . ?
C17 C18 Al1 C19 -113.1(4) . . . . ?
C23 C18 Al1 C19 122.2(5) . . . . ?
C19 C18 Al1 C17 113.1(4) . . . . ?
C23 C18 Al1 C17 -124.7(5) . . . . ?
C17 C18 Al1 Cl1 168.6(3) . . . . ?
C19 C18 Al1 Cl1 -78.3(3) . . . . ?
C23 C18 Al1 Cl1 43.9(4) . . . . ?
C17 C18 Al1 Cl2 82.5(3) . . . . ?
C19 C18 Al1 Cl2 -164.4(3) . . . . ?
C23 C18 Al1 Cl2 -42.2(4) . . . . ?
C17 C18 Al1 C20 -76.8(3) . . . . ?
C19 C18 Al1 C20 36.3(3) . . . . ?
C23 C18 Al1 C20 158.5(4) . . . . ?
C17 C18 Al1 C21 -36.7(3) . . . . ?
C19 C18 Al1 C21 76.4(3) . . . . ?
C23 C18 Al1 C21 -161.4(4) . . . . ?
C20 C19 Al1 C27 -32.8(3) . . . . ?
C18 C19 Al1 C27 -148.9(3) . . . . ?
C24 C19 Al1 C27 93.9(5) . . . . ?
C20 C19 Al1 C18 116.1(4) . . . . ?
C24 C19 Al1 C18 -117.2(5) . . . . ?
C20 C19 Al1 C17 76.3(3) . . . . ?
C18 C19 Al1 C17 -39.8(3) . . . . ?
C24 C19 Al1 C17 -157.0(5) . . . . ?
C20 C19 Al1 Cl1 -137.4(2) . . . . ?
C18 C19 Al1 Cl1 106.5(3) . . . . ?
C24 C19 Al1 Cl1 -10.7(4) . . . . ?
C20 C19 Al1 Cl2 139.0(2) . . . . ?
C18 C19 Al1 Cl2 22.8(4) . . . . ?
C24 C19 Al1 Cl2 -94.4(4) . . . . ?
C18 C19 Al1 C20 -116.1(4) . . . . ?
C24 C19 Al1 C20 126.7(5) . . . . ?
C20 C19 Al1 C21 35.6(2) . . . . ?
C18 C19 Al1 C21 -80.6(3) . . . . ?
C24 C19 Al1 C21 162.2(5) . . . . ?
C21 C17 Al1 C27 40.2(3) . . . . ?
C18 C17 Al1 C27 156.1(3) . . . . ?
C22 C17 Al1 C27 -85.7(4) . . . . ?
C21 C17 Al1 C18 -115.9(4) . . . . ?
C22 C17 Al1 C18 118.2(5) . . . . ?
C21 C17 Al1 C19 -75.5(3) . . . . ?
C18 C17 Al1 C19 40.3(3) . . . . ?
C22 C17 Al1 C19 158.6(4) . . . . ?
C21 C17 Al1 Cl1 -133.0(2) . . . . ?
C18 C17 Al1 Cl1 -17.1(4) . . . . ?
C22 C17 Al1 Cl1 101.1(4) . . . . ?
C21 C17 Al1 Cl2 141.8(2) . . . . ?
C18 C17 Al1 Cl2 -102.3(3) . . . . ?
C22 C17 Al1 Cl2 16.0(4) . . . . ?
C21 C17 Al1 C20 -35.0(2) . . . . ?
C18 C17 Al1 C20 80.9(3) . . . . ?
C22 C17 Al1 C20 -160.8(4) . . . . ?
C18 C17 Al1 C21 115.9(4) . . . . ?
C22 C17 Al1 C21 -125.9(5) . . . . ?
C19 C20 Al1 C27 153.4(3) . . . . ?
C21 C20 Al1 C27 -87.6(3) . . . . ?
C25 C20 Al1 C27 34.0(4) . . . . ?
C19 C20 Al1 C18 -39.6(2) . . . . ?
C21 C20 Al1 C18 79.4(3) . . . . ?
C25 C20 Al1 C18 -158.9(5) . . . . ?
C21 C20 Al1 C19 119.0(4) . . . . ?
C25 C20 Al1 C19 -119.4(5) . . . . ?
C19 C20 Al1 C17 -83.5(3) . . . . ?
C21 C20 Al1 C17 35.5(2) . . . . ?
C25 C20 Al1 C17 157.2(5) . . . . ?
C19 C20 Al1 Cl1 49.5(3) . . . . ?
C21 C20 Al1 Cl1 168.5(2) . . . . ?
C25 C20 Al1 Cl1 -69.8(4) . . . . ?
C19 C20 Al1 Cl2 -90.6(4) . . . . ?
C21 C20 Al1 Cl2 28.4(4) . . . . ?
C25 C20 Al1 Cl2 150.0(3) . . . . ?
C19 C20 Al1 C21 -119.0(4) . . . . ?
C25 C20 Al1 C21 121.6(5) . . . . ?
C17 C21 Al1 C27 -146.0(3) . . . . ?
C20 C21 Al1 C27 93.9(3) . . . . ?
C26 C21 Al1 C27 -26.9(4) . . . . ?
C17 C21 Al1 C18 39.4(2) . . . . ?
C20 C21 Al1 C18 -80.7(3) . . . . ?
C26 C21 Al1 C18 158.5(5) . . . . ?
C17 C21 Al1 C19 84.0(3) . . . . ?
C20 C21 Al1 C19 -36.0(2) . . . . ?
C26 C21 Al1 C19 -156.9(5) . . . . ?
C20 C21 Al1 C17 -120.0(4) . . . . ?
C26 C21 Al1 C17 119.1(5) . . . . ?
C17 C21 Al1 Cl1 98.7(3) . . . . ?
C20 C21 Al1 Cl1 -21.3(4) . . . . ?
C26 C21 Al1 Cl1 -142.2(3) . . . . ?
C17 C21 Al1 Cl2 -45.7(3) . . . . ?
C20 C21 Al1 Cl2 -165.7(2) . . . . ?
C26 C21 Al1 Cl2 73.5(4) . . . . ?
C17 C21 Al1 C20 120.0(4) . . . . ?
C26 C21 Al1 C20 -120.8(5) . . . . ?
C12 C11 Al2 C4 -83.3(5) . . . . ?
C16 C11 Al2 C4 95.2(5) . . . . ?
C12 C11 Al2 C5 -50.9(5) . . . . ?
C16 C11 Al2 C5 127.6(4) . . . . ?
C12 C11 Al2 C3 -125.6(4) . . . . ?
C16 C11 Al2 C3 52.9(4) . . . . ?
C12 C11 Al2 Cl2 133.6(4) . . . . ?
C16 C11 Al2 Cl2 -47.9(4) . . . . ?
C12 C11 Al2 C2 -107.3(4) . . . . ?
C16 C11 Al2 C2 71.1(4) . . . . ?
C12 C11 Al2 Cl1 48.2(4) . . . . ?
C16 C11 Al2 Cl1 -133.3(4) . . . . ?
C12 C11 Al2 C1 -72.8(4) . . . . ?
C16 C11 Al2 C1 105.7(4) . . . . ?
C5 C4 Al2 C11 48.5(4) . . . . ?
C3 C4 Al2 C11 -63.8(4) . . . . ?
C9 C4 Al2 C11 172.9(3) . . . . ?
C3 C4 Al2 C5 -112.2(4) . . . . ?
C9 C4 Al2 C5 124.4(4) . . . . ?
C5 C4 Al2 C3 112.2(4) . . . . ?
C9 C4 Al2 C3 -123.4(4) . . . . ?
C5 C4 Al2 Cl2 -169.1(2) . . . . ?
C3 C4 Al2 Cl2 78.6(3) . . . . ?
C9 C4 Al2 Cl2 -44.7(3) . . . . ?
C5 C4 Al2 C2 76.0(3) . . . . ?
C3 C4 Al2 C2 -36.2(3) . . . . ?
C9 C4 Al2 C2 -159.6(4) . . . . ?
C5 C4 Al2 Cl1 -83.4(2) . . . . ?
C3 C4 Al2 Cl1 164.4(3) . . . . ?
C9 C4 Al2 Cl1 41.0(3) . . . . ?
C5 C4 Al2 C1 36.5(2) . . . . ?
C3 C4 Al2 C1 -75.7(3) . . . . ?
C9 C4 Al2 C1 160.9(4) . . . . ?
C1 C5 Al2 C11 -39.8(3) . . . . ?
C4 C5 Al2 C11 -155.8(3) . . . . ?
C10 C5 Al2 C11 85.1(4) . . . . ?
C1 C5 Al2 C4 116.0(4) . . . . ?
C10 C5 Al2 C4 -119.0(5) . . . . ?
C1 C5 Al2 C3 75.3(3) . . . . ?
C4 C5 Al2 C3 -40.7(3) . . . . ?
C10 C5 Al2 C3 -159.7(4) . . . . ?
C1 C5 Al2 Cl2 133.0(2) . . . . ?
C4 C5 Al2 Cl2 17.0(3) . . . . ?
C10 C5 Al2 Cl2 -102.0(4) . . . . ?
C1 C5 Al2 C2 34.7(3) . . . . ?
C4 C5 Al2 C2 -81.3(3) . . . . ?
C10 C5 Al2 C2 159.7(4) . . . . ?
C1 C5 Al2 Cl1 -143.5(2) . . . . ?
C4 C5 Al2 Cl1 100.5(2) . . . . ?
C10 C5 Al2 Cl1 -18.5(4) . . . . ?
C4 C5 Al2 C1 -116.0(4) . . . . ?
C10 C5 Al2 C1 125.0(5) . . . . ?
C2 C3 Al2 C11 32.6(3) . . . . ?
C4 C3 Al2 C11 149.0(3) . . . . ?
C8 C3 Al2 C11 -93.6(5) . . . . ?
C2 C3 Al2 C4 -116.4(4) . . . . ?
C8 C3 Al2 C4 117.3(5) . . . . ?
C2 C3 Al2 C5 -75.7(3) . . . . ?
C4 C3 Al2 C5 40.7(3) . . . . ?
C8 C3 Al2 C5 158.0(5) . . . . ?
C2 C3 Al2 Cl2 136.3(2) . . . . ?
C4 C3 Al2 Cl2 -107.3(2) . . . . ?
C8 C3 Al2 Cl2 10.0(4) . . . . ?
C4 C3 Al2 C2 116.4(4) . . . . ?
C8 C3 Al2 C2 -126.3(5) . . . . ?
C2 C3 Al2 Cl1 -138.6(2) . . . . ?
C4 C3 Al2 Cl1 -22.2(3) . . . . ?
C8 C3 Al2 Cl1 95.1(4) . . . . ?
C2 C3 Al2 C1 -34.9(2) . . . . ?
C4 C3 Al2 C1 81.5(3) . . . . ?
C8 C3 Al2 C1 -161.1(5) . . . . ?
C3 C2 Al2 C11 -153.3(3) . . . . ?
C1 C2 Al2 C11 86.9(3) . . . . ?
C7 C2 Al2 C11 -34.7(5) . . . . ?
C3 C2 Al2 C4 39.5(2) . . . . ?
C1 C2 Al2 C4 -80.3(3) . . . . ?
C7 C2 Al2 C4 158.1(6) . . . . ?
C3 C2 Al2 C5 84.0(3) . . . . ?
C1 C2 Al2 C5 -35.8(2) . . . . ?
C7 C2 Al2 C5 -157.4(6) . . . . ?
C1 C2 Al2 C3 -119.7(4) . . . . ?
C7 C2 Al2 C3 118.6(6) . . . . ?
C3 C2 Al2 Cl2 -51.4(3) . . . . ?
C1 C2 Al2 Cl2 -171.2(2) . . . . ?
C7 C2 Al2 Cl2 67.2(5) . . . . ?
C3 C2 Al2 Cl1 87.9(4) . . . . ?
C1 C2 Al2 Cl1 -31.8(4) . . . . ?
C7 C2 Al2 Cl1 -153.5(4) . . . . ?
C3 C2 Al2 C1 119.7(4) . . . . ?
C7 C2 Al2 C1 -121.6(6) . . . . ?
C2 C1 Al2 C11 -94.0(3) . . . . ?
C5 C1 Al2 C11 146.0(3) . . . . ?
C6 C1 Al2 C11 27.7(4) . . . . ?
C2 C1 Al2 C4 80.3(3) . . . . ?
C5 C1 Al2 C4 -39.6(2) . . . . ?
C6 C1 Al2 C4 -158.0(5) . . . . ?
C2 C1 Al2 C5 120.0(4) . . . . ?
C6 C1 Al2 C5 -118.4(5) . . . . ?
C2 C1 Al2 C3 35.8(2) . . . . ?
C5 C1 Al2 C3 -84.2(3) . . . . ?
C6 C1 Al2 C3 157.4(5) . . . . ?
C2 C1 Al2 Cl2 16.7(4) . . . . ?
C5 C1 Al2 Cl2 -103.2(3) . . . . ?
C6 C1 Al2 Cl2 138.4(4) . . . . ?
C5 C1 Al2 C2 -120.0(4) . . . . ?
C6 C1 Al2 C2 121.7(5) . . . . ?
C2 C1 Al2 Cl1 163.5(2) . . . . ?
C5 C1 Al2 Cl1 43.6(3) . . . . ?
C6 C1 Al2 Cl1 -74.8(4) . . . . ?
C27 Al1 Cl1 Al2 98.41(13) . . . . ?
C18 Al1 Cl1 Al2 -98.27(14) . . . . ?
C19 Al1 Cl1 Al2 -135.91(12) . . . . ?
C17 Al1 Cl1 Al2 -87.6(2) . . . . ?
Cl2 Al1 Cl1 Al2 1.14(5) . . . . ?
C20 Al1 Cl1 Al2 -162.09(13) . . . . ?
C21 Al1 Cl1 Al2 -148.5(2) . . . . ?
C11 Al2 Cl1 Al1 97.11(13) . . . . ?
C4 Al2 Cl1 Al1 -104.08(13) . . . . ?
C5 Al2 Cl1 Al1 -142.45(11) . . . . ?
C3 Al2 Cl1 Al1 -90.26(19) . . . . ?
Cl2 Al2 Cl1 Al1 -1.14(5) . . . . ?
C2 Al2 Cl1 Al1 -145.9(3) . . . . ?
C1 Al2 Cl1 Al1 -166.14(13) . . . . ?
C11 Al2 Cl2 Al1 -98.58(13) . . . . ?
C4 Al2 Cl2 Al1 98.56(13) . . . . ?
C5 Al2 Cl2 Al1 87.7(2) . . . . ?
C3 Al2 Cl2 Al1 136.39(12) . . . . ?
C2 Al2 Cl2 Al1 163.42(13) . . . . ?
Cl1 Al2 Cl2 Al1 1.14(5) . . . . ?
C1 Al2 Cl2 Al1 152.7(2) . . . . ?
C27 Al1 Cl2 Al2 -101.18(13) . . . . ?
C18 Al1 Cl2 Al2 99.91(14) . . . . ?
C19 Al1 Cl2 Al2 85.7(2) . . . . ?
C17 Al1 Cl2 Al2 137.69(12) . . . . ?
Cl1 Al1 Cl2 Al2 -1.15(5) . . . . ?
C20 Al1 Cl2 Al2 143.9(3) . . . . ?
C21 Al1 Cl2 Al2 162.31(12) . . . . ?
C36 C37 C33 C34 1.0(7) . . . . ?
C42 C37 C33 C34 -176.7(7) . . . . ?
Al3 C37 C33 C34 61.8(4) . . . . ?
C36 C37 C33 C38 -178.8(6) . . . . ?
C42 C37 C33 C38 3.6(10) . . . . ?
Al3 C37 C33 C38 -118.0(6) . . . . ?
C36 C37 C33 Al3 -60.8(4) . . . . ?
C42 C37 C33 Al3 121.6(8) . . . . ?
C37 C33 C34 C35 -1.4(7) . . . . ?
C38 C33 C34 C35 178.3(5) . . . . ?
Al3 C33 C34 C35 56.0(4) . . . . ?
C37 C33 C34 C39 179.8(6) . . . . ?
C38 C33 C34 C39 -0.5(10) . . . . ?
Al3 C33 C34 C39 -122.8(6) . . . . ?
C37 C33 C34 Al3 -57.4(4) . . . . ?
C38 C33 C34 Al3 122.3(6) . . . . ?
C33 C34 C35 C36 1.3(7) . . . . ?
C39 C34 C35 C36 -179.9(6) . . . . ?
Al3 C34 C35 C36 61.4(4) . . . . ?
C33 C34 C35 C40 177.2(6) . . . . ?
C39 C34 C35 C40 -4.0(10) . . . . ?
Al3 C34 C35 C40 -122.8(7) . . . . ?
C33 C34 C35 Al3 -60.0(4) . . . . ?
C39 C34 C35 Al3 118.8(6) . . . . ?
C34 C35 C36 C37 -0.7(7) . . . . ?
C40 C35 C36 C37 -176.6(6) . . . . ?
Al3 C35 C36 C37 68.4(5) . . . . ?
C34 C35 C36 C41 173.3(5) . . . . ?
C40 C35 C36 C41 -2.6(10) . . . . ?
Al3 C35 C36 C41 -117.7(6) . . . . ?
C34 C35 C36 Al3 -69.1(4) . . . . ?
C40 C35 C36 Al3 115.0(6) . . . . ?
C33 C37 C36 C35 -0.2(7) . . . . ?
C42 C37 C36 C35 177.4(7) . . . . ?
Al3 C37 C36 C35 -68.7(4) . . . . ?
C33 C37 C36 C41 -174.0(6) . . . . ?
C42 C37 C36 C41 3.6(11) . . . . ?
Al3 C37 C36 C41 117.5(7) . . . . ?
C33 C37 C36 Al3 68.5(4) . . . . ?
C42 C37 C36 Al3 -113.9(7) . . . . ?
C48 C43 C44 F11 178.7(4) . . . . ?
Al3 C43 C44 F11 6.0(7) . . . . ?
C48 C43 C44 C45 -0.3(8) . . . . ?
Al3 C43 C44 C45 -173.0(4) . . . . ?
F11 C44 C45 F12 0.5(8) . . . . ?
C43 C44 C45 F12 179.5(5) . . . . ?
F11 C44 C45 C46 -178.3(5) . . . . ?
C43 C44 C45 C46 0.8(9) . . . . ?
F12 C45 C46 F13 1.6(9) . . . . ?
C44 C45 C46 F13 -179.6(5) . . . . ?
F12 C45 C46 C47 -179.1(6) . . . . ?
C44 C45 C46 C47 -0.3(9) . . . . ?
F13 C46 C47 F14 -2.2(8) . . . . ?
C45 C46 C47 F14 178.5(5) . . . . ?
F13 C46 C47 C48 178.8(5) . . . . ?
C45 C46 C47 C48 -0.5(9) . . . . ?
C44 C43 C48 F15 -179.4(4) . . . . ?
Al3 C43 C48 F15 -6.6(6) . . . . ?
C44 C43 C48 C47 -0.6(7) . . . . ?
Al3 C43 C48 C47 172.2(4) . . . . ?
F14 C47 C48 F15 0.9(7) . . . . ?
C46 C47 C48 F15 179.9(5) . . . . ?
F14 C47 C48 C43 -177.9(5) . . . . ?
C46 C47 C48 C43 1.0(8) . . . . ?
C44 C43 Al3 C36 94.0(7) . . . . ?
C48 C43 Al3 C36 -78.2(7) . . . . ?
C44 C43 Al3 C35 124.3(4) . . . . ?
C48 C43 Al3 C35 -47.9(4) . . . . ?
C44 C43 Al3 C37 50.5(5) . . . . ?
C48 C43 Al3 C37 -121.6(4) . . . . ?
C44 C43 Al3 Cl3 -50.4(4) . . . . ?
C48 C43 Al3 Cl3 137.4(4) . . . . ?
C44 C43 Al3 Cl3 -136.5(4) . . . 3_667 ?
C48 C43 Al3 Cl3 51.3(4) . . . 3_667 ?
C44 C43 Al3 C33 68.3(4) . . . . ?
C48 C43 Al3 C33 -103.9(4) . . . . ?
C44 C43 Al3 C34 102.2(4) . . . . ?
C48 C43 Al3 C34 -70.0(4) . . . . ?
C35 C36 Al3 C43 46.4(8) . . . . ?
C37 C36 Al3 C43 -66.6(8) . . . . ?
C41 C36 Al3 C43 169.1(7) . . . . ?
C37 C36 Al3 C35 -113.0(5) . . . . ?
C41 C36 Al3 C35 122.6(10) . . . . ?
C35 C36 Al3 C37 113.0(5) . . . . ?
C41 C36 Al3 C37 -124.3(10) . . . . ?
C35 C36 Al3 Cl3 -169.7(3) . . . . ?
C37 C36 Al3 Cl3 77.2(4) . . . . ?
C41 C36 Al3 Cl3 -47.1(9) . . . . ?
C35 C36 Al3 Cl3 -83.2(3) . . . 3_667 ?
C37 C36 Al3 Cl3 163.8(3) . . . 3_667 ?
C41 C36 Al3 Cl3 39.4(8) . . . 3_667 ?
C35 C36 Al3 C33 76.2(3) . . . . ?
C37 C36 Al3 C33 -36.8(3) . . . . ?
C41 C36 Al3 C33 -161.2(9) . . . . ?
C35 C36 Al3 C34 37.0(3) . . . . ?
C37 C36 Al3 C34 -76.1(3) . . . . ?
C41 C36 Al3 C34 159.6(9) . . . . ?
C34 C35 Al3 C43 -40.9(4) . . . . ?
C36 C35 Al3 C43 -155.9(4) . . . . ?
C40 C35 Al3 C43 85.3(6) . . . . ?
C34 C35 Al3 C36 115.0(5) . . . . ?
C40 C35 Al3 C36 -118.8(7) . . . . ?
C34 C35 Al3 C37 74.5(4) . . . . ?
C36 C35 Al3 C37 -40.5(4) . . . . ?
C40 C35 Al3 C37 -159.3(7) . . . . ?
C34 C35 Al3 Cl3 130.9(3) . . . . ?
C36 C35 Al3 Cl3 15.9(5) . . . . ?
C40 C35 Al3 Cl3 -102.9(6) . . . . ?
C34 C35 Al3 Cl3 -144.0(3) . . . 3_667 ?
C36 C35 Al3 Cl3 101.0(4) . . . 3_667 ?
C40 C35 Al3 Cl3 -17.8(6) . . . 3_667 ?
C34 C35 Al3 C33 33.8(3) . . . . ?
C36 C35 Al3 C33 -81.2(4) . . . . ?
C40 C35 Al3 C33 160.0(7) . . . . ?
C36 C35 Al3 C34 -115.0(5) . . . . ?
C40 C35 Al3 C34 126.2(8) . . . . ?
C33 C37 Al3 C43 31.7(5) . . . . ?
C36 C37 Al3 C43 146.8(4) . . . . ?
C42 C37 Al3 C43 -93.0(8) . . . . ?
C33 C37 Al3 C36 -115.1(6) . . . . ?
C42 C37 Al3 C36 120.2(10) . . . . ?
C33 C37 Al3 C35 -75.5(4) . . . . ?
C36 C37 Al3 C35 39.6(4) . . . . ?
C42 C37 Al3 C35 159.8(9) . . . . ?
C33 C37 Al3 Cl3 136.3(4) . . . . ?
C36 C37 Al3 Cl3 -108.6(4) . . . . ?
C42 C37 Al3 Cl3 11.5(8) . . . . ?
C33 C37 Al3 Cl3 -138.4(3) . . . 3_667 ?
C36 C37 Al3 Cl3 -23.3(5) . . . 3_667 ?
C42 C37 Al3 Cl3 96.9(8) . . . 3_667 ?
C36 C37 Al3 C33 115.1(6) . . . . ?
C42 C37 Al3 C33 -124.7(10) . . . . ?
C33 C37 Al3 C34 -35.0(3) . . . . ?
C36 C37 Al3 C34 80.1(4) . . . . ?
C42 C37 Al3 C34 -159.8(9) . . . . ?
C34 C33 Al3 C43 87.1(3) . . . . ?
C37 C33 Al3 C43 -154.1(5) . . . . ?
C38 C33 Al3 C43 -35.8(5) . . . . ?
C34 C33 Al3 C36 -78.6(4) . . . . ?
C37 C33 Al3 C36 40.2(4) . . . . ?
C38 C33 Al3 C36 158.4(7) . . . . ?
C34 C33 Al3 C35 -34.9(3) . . . . ?
C37 C33 Al3 C35 83.9(4) . . . . ?
C38 C33 Al3 C35 -157.9(6) . . . . ?
C34 C33 Al3 C37 -118.8(5) . . . . ?
C38 C33 Al3 C37 118.3(8) . . . . ?
C34 C33 Al3 Cl3 -169.9(3) . . . . ?
C37 C33 Al3 Cl3 -51.2(5) . . . . ?
C38 C33 Al3 Cl3 67.1(5) . . . . ?
C34 C33 Al3 Cl3 -30.2(5) . . . 3_667 ?
C37 C33 Al3 Cl3 88.6(5) . . . 3_667 ?
C38 C33 Al3 Cl3 -153.1(4) . . . 3_667 ?
C37 C33 Al3 C34 118.8(5) . . . . ?
C38 C33 Al3 C34 -122.9(6) . . . . ?
C33 C34 Al3 C43 -93.8(3) . . . . ?
C35 C34 Al3 C43 144.9(4) . . . . ?
C39 C34 Al3 C43 27.3(5) . . . . ?
C33 C34 Al3 C36 81.5(4) . . . . ?
C35 C34 Al3 C36 -39.7(4) . . . . ?
C39 C34 Al3 C36 -157.4(6) . . . . ?
C33 C34 Al3 C35 121.2(5) . . . . ?
C39 C34 Al3 C35 -117.6(7) . . . . ?
C33 C34 Al3 C37 36.4(4) . . . . ?
C35 C34 Al3 C37 -84.8(4) . . . . ?
C39 C34 Al3 C37 157.6(6) . . . . ?
C33 C34 Al3 Cl3 18.5(5) . . . . ?
C35 C34 Al3 Cl3 -102.8(4) . . . . ?
C39 C34 Al3 Cl3 139.6(4) . . . . ?
C33 C34 Al3 Cl3 164.3(3) . . . 3_667 ?
C35 C34 Al3 Cl3 43.1(4) . . . 3_667 ?
C39 C34 Al3 Cl3 -74.6(5) . . . 3_667 ?
C35 C34 Al3 C33 -121.2(5) . . . . ?
C39 C34 Al3 C33 121.1(6) . . . . ?
C43 Al3 Cl3 Al3 -99.10(13) . . . 3_667 ?
C36 Al3 Cl3 Al3 98.2(2) . . . 3_667 ?
C35 Al3 Cl3 Al3 88.2(2) . . . 3_667 ?
C37 Al3 Cl3 Al3 135.6(2) . . . 3_667 ?
Cl3 Al3 Cl3 Al3 0.0 3_667 . . 3_667 ?
C33 Al3 Cl3 Al3 162.48(16) . . . 3_667 ?
C34 Al3 Cl3 Al3 151.0(3) . . . 3_667 ?
